data_1524751
loop_
_publ_author_name
'Kripyakevich, P.I.'
'Mel'nik, Ya.'
'Markiv, V.Ya.'

_publ_section_title
;
 Crystal structures of the compounds Zr Ni Al, Zr Cu Ga and their
 analogues
;
_journal_name_full
;
Dopovidi Akademii Nauk Ukrains'koi RSR, Seriya A: Fiziko-Tekhnichni ta 
Matematichni Nauki
;
_journal_page_first 750
_journal_page_last 754
_journal_volume 1967
_journal_year 1967
_chemical_formula_sum 'Cu Ga Zr'
_chemical_name_systematic '(Cu Ga) Zr'
_space_group_IT_number 194
_symmetry_space_group_name_Hall '-P 6c 2c'
_symmetry_space_group_name_H-M 'P 63/m m c'
_cell_angle_alpha 90
_cell_angle_beta 90
_cell_angle_gamma 120
_cell_formula_units_Z 2
_cell_length_a 4.197
_cell_length_b 4.197
_cell_length_c 6.491
_cell_volume 99.019
_citation_journal_id_ASTM DUKABM
_cod_data_source_file Kripyakevich_DUKABM_1967_1466.cif
_cod_data_source_block Cu1Ga1Zr1
_cod_original_cell_volume 99.01938
_cod_original_formula_sum 'Cu1 Ga1 Zr1'
_cod_database_code 1524751

loop_
_symmetry_equiv_pos_as_xyz
x,y,z
x-y,x,z+1/2
-y,x-y,z
-x,-y,z+1/2
-x+y,-x,z
y,-x+y,z+1/2
-y,-x,-z+1/2
x-y,-y,-z
x,x-y,-z+1/2
y,x,-z
-x+y,y,-z+1/2
-x,-x+y,-z
-x,-y,-z
-x+y,-x,-z-1/2
y,-x+y,-z
x,y,-z-1/2
x-y,x,-z
-y,x-y,-z-1/2
y,x,z-1/2
-x+y,y,z
-x,-x+y,z-1/2
-y,-x,z
x-y,-y,z-1/2
x,x-y,z

loop_
_atom_site_label
_atom_site_type_symbol
_atom_site_fract_x
_atom_site_fract_y
_atom_site_fract_z
_atom_site_occupancy
_atom_site_U_iso_or_equiv
Cu1 Cu 0.3333 0.6667 0.455 0.5 0.0
Zr1 Zr 0 0 0.25 1 0.0
Ga1 Ga 0.3333 0.6667 0.455 0.5 0.0
